data_1502283
loop_
_publ_author_name
'Nishimura, Takahiro'
'Maeda, Yuko'
'Hayashi, Tamio'

_publ_section_title
;
 Chiral diene-phosphine tridentate ligands for rhodium-catalyzed
 asymmetric cycloisomerization of 1,6-enynes.
;
_journal_issue 14
_journal_name_full 'Organic letters'
_journal_page_first 3674
_journal_page_last 3677
_journal_paper_doi 10.1021/ol2013236
_journal_volume 13
_journal_year 2011
_chemical_absolute_configuration ad
_chemical_formula_moiety 'C15 H19 N O2 S '
_chemical_formula_sum 'C15 H19 N O2 S'
_chemical_formula_weight 277.38
_space_group_IT_number 169
_symmetry_cell_setting hexagonal
_symmetry_Int_Tables_number 169
_symmetry_space_group_name_Hall 'P 61'
_symmetry_space_group_name_H-M 'P 61'
_cell_angle_alpha 90.0000
_cell_angle_beta 90.0000
_cell_angle_gamma 120.0000
_cell_formula_units_Z 6
_cell_length_a 10.645(2)
_cell_length_b 10.645(2)
_cell_length_c 22.016(6)
_cell_measurement_reflns_used 18248
_cell_measurement_temperature 123.1
_cell_measurement_theta_max 27.5
_cell_measurement_theta_min 3.5
_cell_volume 2160.5(8)
_computing_cell_refinement PROCESS-AUTO
_computing_data_collection PROCESS-AUTO
_computing_data_reduction CrystalStructure
_computing_publication_material 'CrystalStructure 3.8'
_computing_structure_refinement SHELXL
_computing_structure_solution SIR2004
_diffrn_ambient_temperature 123.1
_diffrn_detector_area_resol_mean 5.00
_diffrn_measured_fraction_theta_full 0.998
_diffrn_measured_fraction_theta_max 0.998
_diffrn_measurement_device_type 'Rigaku RAXIS-RAPID'
_diffrn_measurement_method \w
_diffrn_radiation_type 'Mo K\a'
_diffrn_radiation_wavelength 0.71075
_diffrn_reflns_av_R_equivalents 0.052
_diffrn_reflns_limit_h_max 13
_diffrn_reflns_limit_h_min -13
_diffrn_reflns_limit_k_max 13
_diffrn_reflns_limit_k_min -13
_diffrn_reflns_limit_l_max 28
_diffrn_reflns_limit_l_min -28
_diffrn_reflns_number 21381
_diffrn_reflns_theta_full 27.47
_diffrn_reflns_theta_max 27.47
_exptl_absorpt_coefficient_mu 0.222
_exptl_absorpt_correction_T_max 0.967
_exptl_absorpt_correction_T_min 0.708
_exptl_absorpt_correction_type multi-scan
_exptl_absorpt_process_details
;
    Higashi, T. (1995). Program for Absorption Correction.
    Rigaku Corporation, Tokyo, Japan.
;
_exptl_crystal_colour colorless
_exptl_crystal_density_diffrn 1.279
_exptl_crystal_density_method 'not measured'
_exptl_crystal_description prism
_exptl_crystal_F_000 888.00
_exptl_crystal_size_max 0.30
_exptl_crystal_size_mid 0.20
_exptl_crystal_size_min 0.15
_refine_diff_density_max 0.33
_refine_diff_density_min -0.34
_refine_ls_abs_structure_details 'Flack, H. D. (1983), Acta Cryst. A39, 876-881.  1604 Friedel Pairs'
_refine_ls_abs_structure_Flack -0.15(8)
_refine_ls_extinction_method none
_refine_ls_goodness_of_fit_ref 1.044
_refine_ls_hydrogen_treatment refall
_refine_ls_number_parameters 181
_refine_ls_number_reflns 3292
_refine_ls_R_factor_gt 0.0448
_refine_ls_shift/su_max 0.0000
_refine_ls_structure_factor_coef Fsqd
_refine_ls_weighting_details 'w = 1/[\s^2^(Fo^2^)+(0.0815P)^2^+0.2570P] where P=(Fo^2^+2Fc^2^)/3'
_refine_ls_weighting_scheme calc
_refine_ls_wR_factor_ref 0.1224
_reflns_number_gt 2976
_reflns_number_total 3292
_reflns_threshold_expression F^2^>2.0\s(F^2^)
_cod_data_source_file ol2013236_si_001.cif
_cod_data_source_block pdt5p
_cod_original_cell_volume 2160.6(9)
_cod_original_formula_sum 'C15 H19 N O2 S '
_cod_database_code 1502283

loop_
_symmetry_equiv_pos_site_id
_symmetry_equiv_pos_as_xyz
1 +X,+Y,+Z
2 +X-Y,+X,1/6+Z
3 -Y,+X-Y,1/3+Z
4 -X,-Y,1/2+Z
5 -X+Y,-X,2/3+Z
6 +Y,-X+Y,5/6+Z

loop_
_atom_site_label
_atom_site_type_symbol
_atom_site_fract_x
_atom_site_fract_y
_atom_site_fract_z
_atom_site_U_iso_or_equiv
_atom_site_adp_type
_atom_site_occupancy
_atom_site_symmetry_multiplicity
_atom_site_calc_flag
_atom_site_refinement_flags
S(1) S 0.53878(7) 0.05152(7) 0.77096(3) 0.02940(16) Uani 1.00 1 d .
O(1) O 0.4494(2) -0.0716(2) 0.80811(10) 0.0430(5) Uani 1.00 1 d .
O(2) O 0.6589(2) 0.1792(2) 0.79727(9) 0.0429(5) Uani 1.00 1 d .
N(1) N 0.4319(2) 0.1029(2) 0.73988(9) 0.0255(4) Uani 1.00 1 d .
C(1) C 0.2963(2) -0.0058(2) 0.71707(11) 0.0261(5) Uani 1.00 1 d .
C(2) C 0.2451(2) 0.0097(2) 0.66429(11) 0.0262(4) Uani 1.00 1 d .
C(3) C 0.3258(2) 0.1343(2) 0.62252(11) 0.0225(4) Uani 1.00 1 d .
C(4) C 0.4750(2) 0.1605(2) 0.60304(11) 0.0218(4) Uani 1.00 1 d .
C(5) C 0.4634(2) 0.2592(2) 0.64801(10) 0.0232(4) Uani 1.00 1 d .
C(6) C 0.4935(3) 0.2509(2) 0.71521(11) 0.0271(5) Uani 1.00 1 d .
C(7) C 0.2332(3) 0.1587(3) 0.57701(13) 0.0344(6) Uani 1.00 1 d .
C(8) C 0.5107(3) 0.4133(3) 0.63029(13) 0.0396(6) Uani 1.00 1 d .
C(9) C 0.6052(2) -0.0072(2) 0.71020(10) 0.0246(4) Uani 1.00 1 d .
C(10) C 0.7325(2) 0.0920(2) 0.68124(13) 0.0271(4) Uani 1.00 1 d .
C(11) C 0.7778(2) 0.0476(2) 0.63114(13) 0.0299(5) Uani 1.00 1 d .
C(12) C 0.6971(2) -0.0928(2) 0.60847(12) 0.0301(5) Uani 1.00 1 d .
C(13) C 0.5690(3) -0.1898(2) 0.63800(14) 0.0318(5) Uani 1.00 1 d .
C(14) C 0.5226(2) -0.1477(2) 0.68947(12) 0.0276(5) Uani 1.00 1 d .
C(15) C 0.7471(3) -0.1376(4) 0.55305(16) 0.0460(7) Uani 1.00 1 d .
H(1) H 0.5998 0.3026 0.7214 0.032 Uiso 1.00 1 c R
H(2) H 0.4543 0.3028 0.7388 0.032 Uiso 1.00 1 c R
H(3) H 0.2239 0.1042 0.5398 0.041 Uiso 1.00 1 c R
H(4) H 0.2791 0.2623 0.5675 0.041 Uiso 1.00 1 c R
H(5) H 0.1368 0.1253 0.5943 0.041 Uiso 1.00 1 c R
H(6) H 0.5728 0.4398 0.5942 0.048 Uiso 1.00 1 c R
H(7) H 0.5650 0.4785 0.6639 0.048 Uiso 1.00 1 c R
H(8) H 0.4252 0.4219 0.6213 0.048 Uiso 1.00 1 c R
H(9) H 0.7874 0.1888 0.6957 0.033 Uiso 1.00 1 c R
H(10) H 0.8660 0.1143 0.6117 0.036 Uiso 1.00 1 c R
H(11) H 0.5125 -0.2859 0.6229 0.038 Uiso 1.00 1 c R
H(12) H 0.4358 -0.2145 0.7098 0.033 Uiso 1.00 1 c R
H(13) H 0.7064 -0.1184 0.5167 0.055 Uiso 1.00 1 c R
H(14) H 0.7144 -0.2414 0.5554 0.055 Uiso 1.00 1 c R
H(15) H 0.8533 -0.0822 0.5509 0.055 Uiso 1.00 1 c R
H(16) H 0.5058 0.0925 0.6181 0.026 Uiso 1.00 1 c R
H(17) H 0.5088 0.1983 0.5616 0.026 Uiso 1.00 1 c R
H(18) H 0.249(2) -0.083(2) 0.7418(11) 0.014(5) Uiso 1.00 1 c .
H(19) H 0.143(4) -0.066(4) 0.6476(18) 0.056(10) Uiso 1.00 1 c .

loop_
_atom_site_aniso_label
_atom_site_aniso_U_11
_atom_site_aniso_U_22
_atom_site_aniso_U_33
_atom_site_aniso_U_12
_atom_site_aniso_U_13
_atom_site_aniso_U_23
S(1) 0.0400(3) 0.0402(3) 0.0163(2) 0.0263(3) -0.0050(2) -0.0003(2)
O(1) 0.0610(14) 0.0596(13) 0.0244(9) 0.0421(11) 0.0065(9) 0.0144(9)
O(2) 0.0534(12) 0.0576(13) 0.0275(9) 0.0350(11) -0.0191(9) -0.0164(9)
N(1) 0.0332(10) 0.0308(10) 0.0185(9) 0.0205(9) -0.0012(8) 0.0002(8)
C(1) 0.0292(12) 0.0276(12) 0.0233(11) 0.0156(10) 0.0066(10) 0.0064(9)
C(2) 0.0229(11) 0.0313(12) 0.0241(11) 0.0134(10) 0.0045(9) 0.0043(9)
C(3) 0.0205(10) 0.0312(12) 0.0166(9) 0.0136(10) 0.0006(8) 0.0032(8)
C(4) 0.0226(10) 0.0241(10) 0.0174(9) 0.0107(8) 0.0025(8) 0.0004(8)
C(5) 0.0279(11) 0.0239(11) 0.0178(10) 0.0130(9) 0.0021(8) 0.0008(8)
C(6) 0.0359(12) 0.0243(11) 0.0207(11) 0.0148(10) -0.0017(9) -0.0022(8)
C(7) 0.0319(13) 0.0486(16) 0.0286(13) 0.0246(12) -0.0018(11) 0.0089(12)
C(8) 0.0636(19) 0.0283(13) 0.0274(13) 0.0232(13) 0.0017(13) 0.0020(11)
C(9) 0.0293(12) 0.0317(12) 0.0202(11) 0.0206(10) -0.0016(9) 0.0028(9)
C(10) 0.0229(11) 0.0261(11) 0.0344(12) 0.0138(10) -0.0087(10) -0.0033(10)
C(11) 0.0218(11) 0.0319(12) 0.0358(13) 0.0132(10) 0.0025(10) 0.0097(10)
C(12) 0.0325(12) 0.0384(13) 0.0297(12) 0.0254(11) -0.0049(10) -0.0031(10)
C(13) 0.0337(13) 0.0243(11) 0.0399(14) 0.0164(10) -0.0072(11) -0.0045(10)
C(14) 0.0253(11) 0.0264(11) 0.0317(12) 0.0133(9) 0.0009(10) 0.0062(9)
C(15) 0.0545(18) 0.0581(19) 0.0405(17) 0.0394(16) 0.0051(14) -0.0055(14)

loop_
_atom_type_symbol
_atom_type_description
_atom_type_scat_dispersion_real
_atom_type_scat_dispersion_imag
_atom_type_scat_source
C C 0.003 0.002
;
International Tables for Crystallography
(1992, Vol. C, Tables 4.2.6.8 and 6.1.1.4)
;
H H 0.000 0.000
;
International Tables for Crystallography
(1992, Vol. C, Table 6.1.1.4)
;
S S 0.125 0.123
;
International Tables for Crystallography
(1992, Vol. C, Tables 4.2.6.8 and 6.1.1.4)
;
O O 0.011 0.006
;
International Tables for Crystallography
(1992, Vol. C, Tables 4.2.6.8 and 6.1.1.4)
;
N N 0.006 0.003
;
International Tables for Crystallography
(1992, Vol. C, Tables 4.2.6.8 and 6.1.1.4)
;

loop_
_geom_angle_atom_site_label_1
_geom_angle_atom_site_label_2
_geom_angle_atom_site_label_3
_geom_angle
_geom_angle_publ_flag
O(1) S(1) O(2) 120.28(12) yes
O(1) S(1) N(1) 106.86(14) yes
O(1) S(1) C(9) 108.02(14) yes
O(2) S(1) N(1) 106.81(14) yes
O(2) S(1) C(9) 108.33(12) yes
N(1) S(1) C(9) 105.63(12) yes
S(1) N(1) C(1) 118.0(2) yes
S(1) N(1) C(6) 119.91(18) yes
C(1) N(1) C(6) 118.0(2) yes
N(1) C(1) C(2) 121.5(2) yes
C(1) C(2) C(3) 124.2(2) yes
C(2) C(3) C(4) 114.9(2) yes
C(2) C(3) C(5) 115.5(2) yes
C(2) C(3) C(7) 115.3(2) yes
C(4) C(3) C(5) 58.84(16) yes
C(4) C(3) C(7) 119.2(2) yes
C(5) C(3) C(7) 121.4(2) yes
C(3) C(4) C(5) 59.93(16) yes
C(3) C(5) C(4) 61.22(16) yes
C(3) C(5) C(6) 116.64(18) yes
C(3) C(5) C(8) 120.8(2) yes
C(4) C(5) C(6) 120.6(2) yes
C(4) C(5) C(8) 119.6(2) yes
C(6) C(5) C(8) 110.4(2) yes
N(1) C(6) C(5) 115.17(18) yes
S(1) C(9) C(10) 119.3(2) yes
S(1) C(9) C(14) 118.86(18) yes
C(10) C(9) C(14) 121.6(2) yes
C(9) C(10) C(11) 118.8(2) yes
C(10) C(11) C(12) 121.4(2) yes
C(11) C(12) C(13) 118.6(2) yes
C(11) C(12) C(15) 120.4(2) yes
C(13) C(12) C(15) 121.0(2) yes
C(12) C(13) C(14) 120.9(2) yes
C(9) C(14) C(13) 118.7(2) yes
N(1) C(1) H(18) 114.2(15) no
C(2) C(1) H(18) 124.2(15) no
C(1) C(2) H(19) 123(2) no
C(3) C(2) H(19) 113(2) no
C(3) C(4) H(16) 117.8 no
C(3) C(4) H(17) 117.8 no
C(5) C(4) H(16) 117.8 no
C(5) C(4) H(17) 117.8 no
H(16) C(4) H(17) 114.9 no
N(1) C(6) H(1) 108.5 no
N(1) C(6) H(2) 108.5 no
C(5) C(6) H(1) 108.5 no
C(5) C(6) H(2) 108.5 no
H(1) C(6) H(2) 107.5 no
C(3) C(7) H(3) 109.5 no
C(3) C(7) H(4) 109.5 no
C(3) C(7) H(5) 109.5 no
H(3) C(7) H(4) 109.5 no
H(3) C(7) H(5) 109.5 no
H(4) C(7) H(5) 109.5 no
C(5) C(8) H(6) 109.5 no
C(5) C(8) H(7) 109.5 no
C(5) C(8) H(8) 109.5 no
H(6) C(8) H(7) 109.5 no
H(6) C(8) H(8) 109.5 no
H(7) C(8) H(8) 109.5 no
C(9) C(10) H(9) 120.6 no
C(11) C(10) H(9) 120.6 no
C(10) C(11) H(10) 119.3 no
C(12) C(11) H(10) 119.3 no
C(12) C(13) H(11) 119.6 no
C(14) C(13) H(11) 119.6 no
C(9) C(14) H(12) 120.7 no
C(13) C(14) H(12) 120.7 no
C(12) C(15) H(13) 109.5 no
C(12) C(15) H(14) 109.5 no
C(12) C(15) H(15) 109.5 no
H(13) C(15) H(14) 109.5 no
H(13) C(15) H(15) 109.5 no
H(14) C(15) H(15) 109.5 no

loop_
_geom_bond_atom_site_label_1
_geom_bond_atom_site_label_2
_geom_bond_distance
_geom_bond_publ_flag
S(1) O(1) 1.430(2) yes
S(1) O(2) 1.4420(19) yes
S(1) N(1) 1.639(3) yes
S(1) C(9) 1.767(2) yes
N(1) C(1) 1.416(2) yes
N(1) C(6) 1.474(3) yes
C(1) C(2) 1.328(3) yes
C(2) C(3) 1.485(3) yes
C(3) C(4) 1.529(3) yes
C(3) C(5) 1.510(2) yes
C(3) C(7) 1.517(4) yes
C(4) C(5) 1.493(3) yes
C(5) C(6) 1.526(3) yes
C(5) C(8) 1.507(4) yes
C(9) C(10) 1.388(3) yes
C(9) C(14) 1.380(3) yes
C(10) C(11) 1.379(4) yes
C(11) C(12) 1.392(3) yes
C(12) C(13) 1.393(3) yes
C(12) C(15) 1.501(5) yes
C(13) C(14) 1.397(4) yes
C(1) H(18) 0.90(2) no
C(2) H(19) 1.04(3) no
C(4) H(16) 0.990 no
C(4) H(17) 0.990 no
C(6) H(1) 0.990 no
C(6) H(2) 0.990 no
C(7) H(3) 0.980 no
C(7) H(4) 0.980 no
C(7) H(5) 0.980 no
C(8) H(6) 0.980 no
C(8) H(7) 0.980 no
C(8) H(8) 0.980 no
C(10) H(9) 0.950 no
C(11) H(10) 0.950 no
C(13) H(11) 0.950 no
C(14) H(12) 0.950 no
C(15) H(13) 0.980 no
C(15) H(14) 0.980 no
C(15) H(15) 0.980 no

loop_
_geom_contact_atom_site_label_1
_geom_contact_atom_site_label_2
_geom_contact_distance
_geom_contact_site_symmetry_2
O(1) C(15) 3.558(5) 3_545
O(2) C(4) 3.519(3) 3_655
C(4) O(2) 3.519(3) 5_664
C(7) C(10) 3.454(5) 6_564
C(10) C(7) 3.454(3) 2_655
C(11) C(14) 3.600(4) 6_664
C(14) C(11) 3.600(4) 2_545
C(15) O(1) 3.558(3) 5_654
S(1) H(6) 3.534 3_655
O(1) H(1) 3.506 2_545
O(1) H(4) 3.404 3_655
O(1) H(6) 3.237 3_655
O(1) H(8) 3.439 3_655
O(1) H(9) 2.930 2_545
O(1) H(13) 3.255 3_545
O(1) H(14) 2.964 3_545
O(2) H(3) 3.339 3_655
O(2) H(4) 3.216 3_655
O(2) H(6) 3.009 3_655
O(2) H(8) 3.277 2_655
O(2) H(11) 3.091 2_555
O(2) H(12) 3.280 2_555
O(2) H(17) 2.600 3_655
N(1) H(19) 3.09(5) 2_555
C(1) H(2) 3.564 6_554
C(1) H(13) 3.463 3_545
C(1) H(14) 3.350 2_445
C(1) H(15) 3.352 2_445
C(1) H(19) 3.07(4) 2_555
C(2) H(2) 2.914 6_554
C(2) H(3) 3.300 2_555
C(2) H(14) 3.361 2_445
C(2) H(15) 3.085 2_445
C(3) H(2) 3.130 6_554
C(3) H(3) 3.352 2_555
C(4) H(2) 2.960 6_554
C(4) H(7) 3.528 6_554
C(4) H(12) 3.173 6_664
C(6) H(11) 3.455 2_555
C(6) H(16) 3.572 2_555
C(6) H(19) 3.44(4) 2_555
C(7) H(3) 3.302 2_555
C(7) H(9) 3.039 6_564
C(7) H(10) 3.488 6_564
C(7) H(15) 3.590 1_455
C(8) H(11) 3.197 1_565
C(8) H(13) 3.441 2_555
C(8) H(17) 3.521 2_555
C(9) H(10) 2.934 2_545
C(10) H(4) 2.908 2_655
C(10) H(5) 3.274 2_655
C(10) H(10) 3.301 2_545
C(11) H(3) 3.562 2_655
C(11) H(4) 3.379 2_655
C(11) H(5) 3.576 1_655
C(11) H(5) 3.592 2_655
C(12) H(7) 3.403 6_554
C(12) H(13) 3.470 2_545
C(13) H(1) 3.077 6_554
C(13) H(2) 3.384 6_554
C(13) H(7) 3.556 1_545
C(13) H(7) 3.579 6_554
C(13) H(10) 3.539 2_545
C(13) H(13) 3.555 2_545
C(14) H(2) 3.472 6_554
C(14) H(10) 3.073 2_545
C(14) H(17) 3.308 2_545
C(15) H(7) 3.397 6_554
C(15) H(18) 3.35(2) 5_654
C(15) H(18) 3.39(3) 6_654
C(15) H(19) 2.93(5) 6_654
H(1) O(1) 3.506 6_664
H(1) C(13) 3.077 2_555
H(1) H(11) 2.644 2_555
H(2) C(1) 3.564 2_555
H(2) C(2) 2.914 2_555
H(2) C(3) 3.130 2_555
H(2) C(4) 2.960 2_555
H(2) C(13) 3.384 2_555
H(2) C(14) 3.472 2_555
H(2) H(3) 3.303 2_555
H(2) H(11) 3.387 2_555
H(2) H(12) 3.548 2_555
H(2) H(16) 2.613 2_555
H(2) H(17) 3.250 2_555
H(2) H(19) 2.840 2_555
H(3) O(2) 3.339 5_664
H(3) C(2) 3.300 6_554
H(3) C(3) 3.352 6_554
H(3) C(7) 3.302 6_554
H(3) C(11) 3.562 6_564
H(3) H(2) 3.303 6_554
H(3) H(4) 3.422 6_554
H(3) H(5) 2.723 6_554
H(3) H(8) 3.418 6_554
H(3) H(9) 3.374 6_564
H(3) H(10) 3.139 6_564
H(3) H(15) 3.425 1_455
H(3) H(19) 3.462 6_554
H(4) O(1) 3.404 5_664
H(4) O(2) 3.216 5_664
H(4) C(10) 2.908 6_564
H(4) C(11) 3.379 6_564
H(4) H(3) 3.422 2_555
H(4) H(9) 2.292 6_564
H(4) H(10) 3.180 6_564
H(5) C(10) 3.274 6_564
H(5) C(11) 3.576 1_455
H(5) C(11) 3.592 6_564
H(5) H(3) 2.723 2_555
H(5) H(9) 3.063 6_564
H(5) H(10) 2.852 1_455
H(5) H(10) 3.591 6_564
H(5) H(15) 2.870 1_455
H(6) S(1) 3.534 5_664
H(6) O(1) 3.237 5_664
H(6) O(2) 3.009 5_664
H(6) H(11) 3.349 1_565
H(6) H(12) 3.079 6_664
H(6) H(13) 3.389 2_555
H(6) H(14) 3.067 1_565
H(6) H(18) 3.256 6_664
H(7) C(4) 3.528 2_555
H(7) C(12) 3.403 2_555
H(7) C(13) 3.556 1_565
H(7) C(13) 3.579 2_555
H(7) C(15) 3.397 2_555
H(7) H(11) 2.970 1_565
H(7) H(13) 2.647 2_555
H(7) H(14) 3.519 1_565
H(7) H(16) 3.202 2_555
H(7) H(17) 3.214 2_555
H(8) O(1) 3.439 5_664
H(8) O(2) 3.277 6_564
H(8) H(3) 3.418 2_555
H(8) H(9) 3.155 6_564
H(8) H(11) 2.766 1_565
H(8) H(17) 3.004 2_555
H(9) O(1) 2.930 6_664
H(9) C(7) 3.039 2_655
H(9) H(3) 3.374 2_655
H(9) H(4) 2.292 2_655
H(9) H(5) 3.063 2_655
H(9) H(8) 3.155 2_655
H(10) C(7) 3.488 2_655
H(10) C(9) 2.934 6_664
H(10) C(10) 3.301 6_664
H(10) C(13) 3.539 6_664
H(10) C(14) 3.073 6_664
H(10) H(3) 3.139 2_655
H(10) H(4) 3.180 2_655
H(10) H(5) 2.852 1_655
H(10) H(5) 3.591 2_655
H(10) H(12) 3.382 6_664
H(11) O(2) 3.091 6_554
H(11) C(6) 3.455 6_554
H(11) C(8) 3.197 1_545
H(11) H(1) 2.644 6_554
H(11) H(2) 3.387 6_554
H(11) H(6) 3.349 1_545
H(11) H(7) 2.970 1_545
H(11) H(8) 2.766 1_545
H(11) H(17) 3.175 2_545
H(12) O(2) 3.280 6_554
H(12) C(4) 3.173 2_545
H(12) H(2) 3.548 6_554
H(12) H(6) 3.079 2_545
H(12) H(10) 3.382 2_545
H(12) H(16) 3.307 2_545
H(12) H(17) 2.587 2_545
H(13) O(1) 3.255 5_654
H(13) C(1) 3.463 5_654
H(13) C(8) 3.441 6_554
H(13) C(12) 3.470 6_664
H(13) C(13) 3.555 6_664
H(13) H(6) 3.389 6_554
H(13) H(7) 2.647 6_554
H(13) H(14) 3.206 6_664
H(13) H(18) 2.683 5_654
H(13) H(19) 3.122 6_654
H(14) O(1) 2.964 5_654
H(14) C(1) 3.350 6_654
H(14) C(2) 3.361 6_654
H(14) H(6) 3.067 1_545
H(14) H(7) 3.519 1_545
H(14) H(13) 3.206 2_545
H(14) H(18) 3.267 5_654
H(14) H(18) 2.799 6_654
H(14) H(19) 2.732 6_654
H(15) C(1) 3.352 6_654
H(15) C(2) 3.085 6_654
H(15) C(7) 3.590 1_655
H(15) H(3) 3.425 1_655
H(15) H(5) 2.870 1_655
H(15) H(18) 3.098 6_654
H(15) H(19) 2.465 6_654
H(16) C(6) 3.572 6_554
H(16) H(2) 2.613 6_554
H(16) H(7) 3.202 6_554
H(16) H(12) 3.307 6_664
H(17) O(2) 2.600 5_664
H(17) C(8) 3.521 6_554
H(17) C(14) 3.308 6_664
H(17) H(2) 3.250 6_554
H(17) H(7) 3.214 6_554
H(17) H(8) 3.004 6_554
H(17) H(11) 3.175 6_664
H(17) H(12) 2.587 6_664
H(18) C(15) 3.39(2) 2_445
H(18) C(15) 3.35(2) 3_545
H(18) H(6) 3.256 2_545
H(18) H(13) 2.683 3_545
H(18) H(14) 2.799 2_445
H(18) H(14) 3.267 3_545
H(18) H(15) 3.098 2_445
H(18) H(19) 3.09(5) 2_555
H(19) N(1) 3.09(4) 6_554
H(19) C(1) 3.07(3) 6_554
H(19) C(6) 3.44(5) 6_554
H(19) C(15) 2.93(3) 2_445
H(19) H(2) 2.840 6_554
H(19) H(3) 3.462 2_555
H(19) H(13) 3.122 2_445
H(19) H(14) 2.732 2_445
H(19) H(15) 2.465 2_445
H(19) H(18) 3.09(4) 6_554

loop_
_geom_torsion_atom_site_label_1
_geom_torsion_atom_site_label_2
_geom_torsion_atom_site_label_3
_geom_torsion_atom_site_label_4
_geom_torsion
O(1) S(1) N(1) C(1) -42.6(2)
O(1) S(1) N(1) C(6) 160.5(2)
O(1) S(1) C(9) C(10) -156.0(2)
O(1) S(1) C(9) C(14) 29.4(2)
O(2) S(1) N(1) C(1) -172.56(18)
O(2) S(1) N(1) C(6) 30.6(2)
O(2) S(1) C(9) C(10) -24.2(2)
O(2) S(1) C(9) C(14) 161.2(2)
N(1) S(1) C(9) C(10) 89.9(2)
N(1) S(1) C(9) C(14) -84.6(2)
C(9) S(1) N(1) C(1) 72.2(2)
C(9) S(1) N(1) C(6) -84.6(2)
S(1) N(1) C(1) C(2) -137.8(2)
S(1) N(1) C(6) C(5) 121.8(2)
C(1) N(1) C(6) C(5) -35.1(3)
C(6) N(1) C(1) C(2) 19.5(4)
N(1) C(1) C(2) C(3) 4.1(5)
C(1) C(2) C(3) C(4) 55.8(4)
C(1) C(2) C(3) C(5) -10.0(4)
C(1) C(2) C(3) C(7) -159.7(3)
C(2) C(3) C(4) C(5) -105.9(2)
C(2) C(3) C(5) C(4) 104.9(3)
C(2) C(3) C(5) C(6) -7.0(4)
C(2) C(3) C(5) C(8) -145.9(2)
C(4) C(3) C(5) C(6) -111.9(3)
C(4) C(3) C(5) C(8) 109.2(2)
C(7) C(3) C(4) C(5) 111.1(2)
C(7) C(3) C(5) C(4) -107.4(2)
C(7) C(3) C(5) C(6) 140.7(2)
C(7) C(3) C(5) C(8) 1.8(4)
C(3) C(4) C(5) C(6) 105.7(2)
C(3) C(4) C(5) C(8) -111.1(3)
C(3) C(5) C(6) N(1) 28.3(4)
C(4) C(5) C(6) N(1) -42.5(3)
C(8) C(5) C(6) N(1) 171.2(2)
S(1) C(9) C(10) C(11) -175.4(2)
S(1) C(9) C(14) C(13) 174.3(2)
C(10) C(9) C(14) C(13) -0.1(4)
C(14) C(9) C(10) C(11) -1.0(4)
C(9) C(10) C(11) C(12) 1.5(4)
C(10) C(11) C(12) C(13) -0.8(5)
C(10) C(11) C(12) C(15) 178.7(3)
C(11) C(12) C(13) C(14) -0.3(5)
C(15) C(12) C(13) C(14) -179.9(3)
C(12) C(13) C(14) C(9) 0.8(5)
